data_2224921
loop_
_publ_author_name
'Yaz\?ic\?i, Serap'
'Albayrak, \,Ci\(gdem'
'G\"umr\"uk\,c\"uo\(glu, \.Ismail'
'\,Senel, \.Ismet'
'B\"uy\"ukg\"ung\"or, Orhan'

_publ_section_title
;
 (<i>E</i>)-2-[(2-Ethylphenyl)iminiomethyl]-6-hydroxyphenolate
;
_journal_coeditor_code CI5022
_journal_issue 2
_journal_name_full 'Acta Crystallographica Section E'
_journal_page_first o449
_journal_paper_doi 10.1107/S1600536810002503
_journal_volume 66
_journal_year 2010
_chemical_formula_iupac 'C15 H15 N O2'
_chemical_formula_moiety 'C15 H15 N O2'
_chemical_formula_sum 'C15 H15 N O2'
_chemical_formula_weight 241.28
_chemical_name_systematic
;
(<i>E</i>)-2-[(2-Ethylphenyl)iminiomethyl]-6-hydroxyphenolate
;
_space_group_IT_number 14
_symmetry_cell_setting monoclinic
_symmetry_space_group_name_Hall '-P 2ybc'
_symmetry_space_group_name_H-M 'P 1 21/c 1'
_atom_sites_solution_hydrogens geom
_atom_sites_solution_primary direct
_atom_sites_solution_secondary difmap
_audit_creation_method SHELXL-97
_cell_angle_alpha 90.00
_cell_angle_beta 117.380(3)
_cell_angle_gamma 90.00
_cell_formula_units_Z 4
_cell_length_a 7.7482(4)
_cell_length_b 10.8713(7)
_cell_length_c 15.4742(7)
_cell_measurement_reflns_used 14793
_cell_measurement_temperature 150
_cell_measurement_theta_max 27.99
_cell_measurement_theta_min 2.39
_cell_volume 1157.42(11)
_computing_cell_refinement 'X-AREA (Stoe & Cie, 2002)'
_computing_data_collection 'X-AREA (Stoe & Cie, 2002)'
_computing_data_reduction 'X-RED32 (Stoe & Cie, 2002)'
_computing_molecular_graphics 'ORTEP-3 for Windows (Farrugia, 1997)'
_computing_publication_material 'WinGX (Farrugia, 1999)'
_computing_structure_refinement 'SHELXL97 (Sheldrick, 2008)'
_computing_structure_solution 'SHELXS97 (Sheldrick, 2008)'
_diffrn_ambient_temperature 150
_diffrn_detector_area_resol_mean 6.67
_diffrn_measured_fraction_theta_full 1.000
_diffrn_measured_fraction_theta_max 1.000
_diffrn_measurement_device_type 'Stoe IPDS II'
_diffrn_measurement_method '\w scan'
_diffrn_radiation_monochromator graphite
_diffrn_radiation_source 'fine-focus sealed tube'
_diffrn_radiation_type MoK\a
_diffrn_radiation_wavelength 0.71073
_diffrn_reflns_av_R_equivalents 0.0474
_diffrn_reflns_av_sigmaI/netI 0.0272
_diffrn_reflns_limit_h_max 10
_diffrn_reflns_limit_h_min -10
_diffrn_reflns_limit_k_max 14
_diffrn_reflns_limit_k_min -14
_diffrn_reflns_limit_l_max 20
_diffrn_reflns_limit_l_min -20
_diffrn_reflns_number 10088
_diffrn_reflns_theta_full 27.50
_diffrn_reflns_theta_max 27.50
_diffrn_reflns_theta_min 2.39
_diffrn_standards_number 0
_exptl_absorpt_coefficient_mu 0.092
_exptl_absorpt_correction_T_max 0.9669
_exptl_absorpt_correction_T_min 0.9449
_exptl_absorpt_correction_type integration
_exptl_absorpt_process_details '(X-RED32; Stoe & Cie, 2002)'
_exptl_crystal_colour red
_exptl_crystal_density_diffrn 1.385
_exptl_crystal_density_method 'not measured'
_exptl_crystal_description Prism
_exptl_crystal_F_000 512
_exptl_crystal_size_max 0.770
_exptl_crystal_size_mid 0.627
_exptl_crystal_size_min 0.390
_refine_diff_density_max 0.385
_refine_diff_density_min -0.448
_refine_ls_extinction_method none
_refine_ls_goodness_of_fit_ref 1.045
_refine_ls_hydrogen_treatment mixed
_refine_ls_matrix_type full
_refine_ls_number_parameters 167
_refine_ls_number_reflns 2655
_refine_ls_number_restraints 0
_refine_ls_restrained_S_all 1.045
_refine_ls_R_factor_all 0.0464
_refine_ls_R_factor_gt 0.0418
_refine_ls_shift/su_max 0.001
_refine_ls_shift/su_mean 0.000
_refine_ls_structure_factor_coef Fsqd
_refine_ls_weighting_details 'calc w=1/[\s^2^(Fo^2^)+(0.0624P)^2^+0.418P] where P=(Fo^2^+2Fc^2^)/3'
_refine_ls_weighting_scheme calc
_refine_ls_wR_factor_gt 0.1141
_refine_ls_wR_factor_ref 0.1174
_reflns_number_gt 2384
_reflns_number_total 2655
_reflns_threshold_expression I>2\s(I)
_cod_data_source_file ci5022.cif
_cod_data_source_block I
_cod_depositor_comments
;
The following automatic conversions were performed:
'_symmetry_cell_setting' value 'Monoclinic' changed to 'monoclinic'
according to '/home/saulius/struct/CIF-dictionaries/cif_core.dic'
dictionary named 'cif_core.dic' version 2.4.1 from 2010-06-29.

Automatic conversion script
Id: cif_fix_enum 1527 2010-12-29 10:47:43Z saulius 

The following automatic conversions were performed:

'_symmetry_cell_setting' value 'Monoclinic' changed to 'monoclinic'
according to /home/saulius/struct/CIF-dictionaries/cif_core.dic
dictionary named 'cif_core.dic' version 2.4.1 from 2010-06-29.

Automatic conversion script
Id: cif_fix_values 1715 2011-07-08 13:25:40Z adriana 
;
_cod_original_sg_symbol_H-M 'P 21/c'
_cod_database_code 2224921
_cod_database_fobs_code 2224921

loop_
_symmetry_equiv_pos_as_xyz
'x, y, z'
'-x, y+1/2, -z+1/2'
'-x, -y, -z'
'x, -y-1/2, z-1/2'

loop_
_atom_site_type_symbol
_atom_site_label
_atom_site_fract_x
_atom_site_fract_y
_atom_site_fract_z
_atom_site_U_iso_or_equiv
_atom_site_adp_type
_atom_site_calc_flag
_atom_site_refinement_flags
_atom_site_occupancy
_atom_site_disorder_assembly
_atom_site_disorder_group
C C1 0.36021(16) 0.72765(10) 0.47504(8) 0.0173(2) Uani d . 1 . .
C C2 0.48396(17) 0.81367(10) 0.54271(8) 0.0183(2) Uani d . 1 . .
C C3 0.40045(18) 0.89865(11) 0.57970(9) 0.0220(3) Uani d . 1 . .
H H3 0.4791 0.9567 0.6248 0.026 Uiso calc R 1 . .
C C4 0.20240(18) 0.89846(11) 0.55063(9) 0.0240(3) Uani d . 1 . .
H H4 0.1497 0.9558 0.5764 0.029 Uiso calc R 1 . .
C C5 0.08307(17) 0.81329(12) 0.48342(9) 0.0232(3) Uani d . 1 . .
H H5 -0.0498 0.8137 0.4639 0.028 Uiso calc R 1 . .
C C6 0.16097(17) 0.72722(11) 0.44512(9) 0.0208(3) Uani d . 1 . .
H H6 0.0810 0.6698 0.3999 0.025 Uiso calc R 1 . .
C C7 0.69934(17) 0.81261(11) 0.57319(9) 0.0221(3) Uani d . 1 . .
H H7A 0.7175 0.8322 0.5168 0.026 Uiso calc R 1 . .
H H7B 0.7475 0.7297 0.5933 0.026 Uiso calc R 1 . .
C C8 0.82267(19) 0.90037(13) 0.65481(10) 0.0300(3) Uani d . 1 . .
H H8A 0.9564 0.8927 0.6687 0.045 Uiso calc R 1 . .
H H8B 0.8098 0.8806 0.7120 0.045 Uiso calc R 1 . .
H H8C 0.7798 0.9833 0.6353 0.045 Uiso calc R 1 . .
C C9 0.35682(16) 0.55612(10) 0.37159(8) 0.0182(2) Uani d . 1 . .
H H9 0.2228 0.5478 0.3460 0.022 Uiso calc R 1 . .
C C10 0.45648(16) 0.47823(10) 0.33700(8) 0.0179(2) Uani d . 1 . .
C C11 0.34923(17) 0.39280(11) 0.26133(9) 0.0206(3) Uani d . 1 . .
H H11 0.2151 0.3872 0.2367 0.025 Uiso calc R 1 . .
C C12 0.44263(18) 0.31928(11) 0.22495(9) 0.0231(3) Uani d . 1 . .
H H12 0.3725 0.2634 0.1757 0.028 Uiso calc R 1 . .
C C13 0.64667(18) 0.32805(11) 0.26231(9) 0.0225(3) Uani d . 1 . .
H H13 0.7088 0.2782 0.2363 0.027 Uiso calc R 1 . .
C C14 0.75465(17) 0.40778(11) 0.33558(8) 0.0195(2) Uani d . 1 . .
C C15 0.66399(16) 0.48648(10) 0.37727(8) 0.0176(2) Uani d . 1 . .
N N1 0.44559(14) 0.64003(9) 0.43849(7) 0.0171(2) Uani d . 1 . .
O O1 0.76679(12) 0.56081(8) 0.44695(6) 0.0214(2) Uani d . 1 . .
O O2 0.95018(12) 0.41463(8) 0.36831(7) 0.0246(2) Uani d . 1 . .
H H2 0.9964 0.4658 0.4120 0.037 Uiso calc R 1 . .
H H1 0.578(3) 0.6363(18) 0.4597(13) 0.042(5) Uiso d . 1 . .

loop_
_atom_site_aniso_label
_atom_site_aniso_U_11
_atom_site_aniso_U_22
_atom_site_aniso_U_33
_atom_site_aniso_U_12
_atom_site_aniso_U_13
_atom_site_aniso_U_23
C1 0.0190(5) 0.0158(5) 0.0176(5) 0.0033(4) 0.0090(4) 0.0031(4)
C2 0.0184(5) 0.0182(5) 0.0183(5) 0.0016(4) 0.0086(4) 0.0026(4)
C3 0.0237(6) 0.0198(6) 0.0221(6) 0.0015(4) 0.0102(5) -0.0015(4)
C4 0.0258(6) 0.0234(6) 0.0252(6) 0.0080(5) 0.0138(5) 0.0012(5)
C5 0.0173(5) 0.0264(6) 0.0263(6) 0.0049(4) 0.0103(5) 0.0032(5)
C6 0.0189(6) 0.0209(6) 0.0211(6) 0.0008(4) 0.0077(4) 0.0008(4)
C7 0.0184(5) 0.0241(6) 0.0241(6) -0.0003(4) 0.0102(5) -0.0038(5)
C8 0.0218(6) 0.0349(7) 0.0311(7) -0.0053(5) 0.0103(5) -0.0099(6)
C9 0.0166(5) 0.0177(5) 0.0178(5) 0.0004(4) 0.0058(4) 0.0028(4)
C10 0.0193(5) 0.0158(5) 0.0165(5) 0.0008(4) 0.0066(4) 0.0016(4)
C11 0.0190(5) 0.0193(5) 0.0192(6) -0.0008(4) 0.0051(4) 0.0007(4)
C12 0.0264(6) 0.0192(5) 0.0184(6) -0.0012(4) 0.0058(5) -0.0031(4)
C13 0.0271(6) 0.0198(5) 0.0201(6) 0.0045(4) 0.0105(5) -0.0013(4)
C14 0.0195(5) 0.0192(5) 0.0186(5) 0.0031(4) 0.0078(4) 0.0026(4)
C15 0.0195(5) 0.0149(5) 0.0171(5) 0.0010(4) 0.0072(4) 0.0015(4)
N1 0.0161(5) 0.0168(4) 0.0177(5) 0.0017(3) 0.0072(4) 0.0009(4)
O1 0.0179(4) 0.0207(4) 0.0221(4) -0.0007(3) 0.0063(3) -0.0054(3)
O2 0.0190(4) 0.0297(5) 0.0238(4) 0.0026(3) 0.0087(3) -0.0052(4)

loop_
_atom_type_symbol
_atom_type_description
_atom_type_scat_dispersion_real
_atom_type_scat_dispersion_imag
_atom_type_scat_source
C C 0.0033 0.0016 'International Tables Vol C Tables 4.2.6.8 and 6.1.1.4'
H H 0.0000 0.0000 'International Tables Vol C Tables 4.2.6.8 and 6.1.1.4'
N N 0.0061 0.0033 'International Tables Vol C Tables 4.2.6.8 and 6.1.1.4'
O O 0.0106 0.0060 'International Tables Vol C Tables 4.2.6.8 and 6.1.1.4'

loop_
_geom_angle_atom_site_label_1
_geom_angle_atom_site_label_2
_geom_angle_atom_site_label_3
_geom_angle_site_symmetry_1
_geom_angle_site_symmetry_3
_geom_angle
_geom_angle_publ_flag
C6 C1 C2 . . 121.54(10) ?
C6 C1 N1 . . 120.96(10) ?
C2 C1 N1 . . 117.50(10) ?
C3 C2 C1 . . 117.50(11) ?
C3 C2 C7 . . 122.13(11) ?
C1 C2 C7 . . 120.37(10) ?
C4 C3 C2 . . 121.31(11) ?
C4 C3 H3 . . 119.3 ?
C2 C3 H3 . . 119.3 ?
C5 C4 C3 . . 120.19(11) ?
C5 C4 H4 . . 119.9 ?
C3 C4 H4 . . 119.9 ?
C4 C5 C6 . . 120.14(11) ?
C4 C5 H5 . . 119.9 ?
C6 C5 H5 . . 119.9 ?
C5 C6 C1 . . 119.32(11) ?
C5 C6 H6 . . 120.3 ?
C1 C6 H6 . . 120.3 ?
C2 C7 C8 . . 115.90(10) ?
C2 C7 H7A . . 108.3 ?
C8 C7 H7A . . 108.3 ?
C2 C7 H7B . . 108.3 ?
C8 C7 H7B . . 108.3 ?
H7A C7 H7B . . 107.4 ?
C7 C8 H8A . . 109.5 ?
C7 C8 H8B . . 109.5 ?
H8A C8 H8B . . 109.5 ?
C7 C8 H8C . . 109.5 ?
H8A C8 H8C . . 109.5 ?
H8B C8 H8C . . 109.5 ?
N1 C9 C10 . . 122.56(10) ?
N1 C9 H9 . . 118.7 ?
C10 C9 H9 . . 118.7 ?
C9 C10 C11 . . 119.36(10) ?
C9 C10 C15 . . 119.90(10) ?
C11 C10 C15 . . 120.74(10) ?
C12 C11 C10 . . 120.16(11) ?
C12 C11 H11 . . 119.9 ?
C10 C11 H11 . . 119.9 ?
C11 C12 C13 . . 119.87(11) ?
C11 C12 H12 . . 120.1 ?
C13 C12 H12 . . 120.1 ?
C14 C13 C12 . . 121.66(11) ?
C14 C13 H13 . . 119.2 ?
C12 C13 H13 . . 119.2 ?
O2 C14 C13 . . 119.73(11) ?
O2 C14 C15 . . 119.44(10) ?
C13 C14 C15 . . 120.81(11) ?
O1 C15 C14 . . 120.55(10) ?
O1 C15 C10 . . 122.71(10) ?
C14 C15 C10 . . 116.74(10) ?
C9 N1 C1 . . 127.62(10) ?
C9 N1 H1 . . 110.1(12) ?
C1 N1 H1 . . 122.3(12) ?
C14 O2 H2 . . 109.5 ?

loop_
_geom_bond_atom_site_label_1
_geom_bond_atom_site_label_2
_geom_bond_site_symmetry_2
_geom_bond_distance
_geom_bond_publ_flag
C1 C6 . 1.3929(16) ?
C1 C2 . 1.4025(16) ?
C1 N1 . 1.4174(14) ?
C2 C3 . 1.3930(16) ?
C2 C7 . 1.5112(16) ?
C3 C4 . 1.3864(17) ?
C3 H3 . 0.93 ?
C4 C5 . 1.3818(18) ?
C4 H4 . 0.93 ?
C5 C6 . 1.3857(17) ?
C5 H5 . 0.93 ?
C6 H6 . 0.93 ?
C7 C8 . 1.5194(17) ?
C7 H7A . 0.97 ?
C7 H7B . 0.97 ?
C8 H8A . 0.96 ?
C8 H8B . 0.96 ?
C8 H8C . 0.96 ?
C9 N1 . 1.3122(15) ?
C9 C10 . 1.4071(16) ?
C9 H9 . 0.93 ?
C10 C11 . 1.4245(16) ?
C10 C15 . 1.4352(15) ?
C11 C12 . 1.3617(17) ?
C11 H11 . 0.93 ?
C12 C13 . 1.4149(17) ?
C12 H12 . 0.93 ?
C13 C14 . 1.3654(17) ?
C13 H13 . 0.93 ?
C14 O2 . 1.3607(14) ?
C14 C15 . 1.4346(16) ?
C15 O1 . 1.2885(14) ?
N1 H1 . 0.924(18) ?
O2 H2 . 0.82 ?

loop_
_geom_hbond_atom_site_label_D
_geom_hbond_atom_site_label_H
_geom_hbond_atom_site_label_A
_geom_hbond_site_symmetry_A
_geom_hbond_distance_DH
_geom_hbond_distance_HA
_geom_hbond_distance_DA
_geom_hbond_angle_DHA
N1 H1 O1 . 0.92(2) 1.77(2) 2.5793(16) 145(2)
O2 H2 O1 3_766 0.82 2.13 2.6993(12) 127

loop_
_geom_torsion_atom_site_label_1
_geom_torsion_atom_site_label_2
_geom_torsion_atom_site_label_3
_geom_torsion_atom_site_label_4
_geom_torsion_site_symmetry_1
_geom_torsion_site_symmetry_2
_geom_torsion_site_symmetry_3
_geom_torsion_site_symmetry_4
_geom_torsion
_geom_torsion_publ_flag
C6 C1 C2 C3 . . . . 0.44(17) ?
N1 C1 C2 C3 . . . . -179.08(10) ?
C6 C1 C2 C7 . . . . -179.48(11) ?
N1 C1 C2 C7 . . . . 0.99(16) ?
C1 C2 C3 C4 . . . . -0.13(18) ?
C7 C2 C3 C4 . . . . 179.79(11) ?
C2 C3 C4 C5 . . . . -0.24(19) ?
C3 C4 C5 C6 . . . . 0.32(19) ?
C4 C5 C6 C1 . . . . -0.02(18) ?
C2 C1 C6 C5 . . . . -0.37(17) ?
N1 C1 C6 C5 . . . . 179.14(10) ?
C3 C2 C7 C8 . . . . 6.54(17) ?
C1 C2 C7 C8 . . . . -173.55(11) ?
N1 C9 C10 C11 . . . . -177.37(10) ?
N1 C9 C10 C15 . . . . 1.91(17) ?
C9 C10 C11 C12 . . . . 178.03(11) ?
C15 C10 C11 C12 . . . . -1.24(17) ?
C10 C11 C12 C13 . . . . -0.15(18) ?
C11 C12 C13 C14 . . . . 0.92(19) ?
C12 C13 C14 O2 . . . . -178.98(11) ?
C12 C13 C14 C15 . . . . -0.28(18) ?
O2 C14 C15 O1 . . . . -1.89(17) ?
C13 C14 C15 O1 . . . . 179.41(11) ?
O2 C14 C15 C10 . . . . 177.64(10) ?
C13 C14 C15 C10 . . . . -1.06(16) ?
C9 C10 C15 O1 . . . . 2.05(17) ?
C11 C10 C15 O1 . . . . -178.67(10) ?
C9 C10 C15 C14 . . . . -177.46(10) ?
C11 C10 C15 C14 . . . . 1.81(16) ?
C10 C9 N1 C1 . . . . 176.29(10) ?
C6 C1 N1 C9 . . . . 4.29(18) ?
C2 C1 N1 C9 . . . . -176.19(11) ?

loop_
_cod_related_entry_id
_cod_related_entry_database
_cod_related_entry_code
1 ChemSpider 30655992
